data_4304625
loop_
_publ_author_name
'Remle \,Celenligil-\,Cetin'
'Patrina Paraskevopoulou'
'Rupam Dinda'
'Richard J. Staples'
'Ekkehard Sinn'
'Nigam P. Rath'
'Pericles Stavropoulos'

_publ_section_title
;
Synthesis, Characterization, and Reactivity of Iron Trisamidoamine
Complexes That Undergo Both Metal- and Ligand-Centered Oxidative
Transformations
;
_journal_name_full 'Inorganic Chemistry'
_journal_page_first 1165
_journal_page_last 1172
_journal_paper_doi 10.1021/ic702154z
_journal_volume 47
_journal_year 2008
_chemical_formula_sum 'C60 H81 Cl Fe N5 O'
_chemical_formula_weight 979.60
_chemical_name_systematic
; 
 ? 
;
_space_group_IT_number 19
_symmetry_cell_setting orthorhombic
_symmetry_space_group_name_Hall 'P 2ac 2ab'
_symmetry_space_group_name_H-M 'P 21 21 21'
_atom_sites_solution_hydrogens geom
_atom_sites_solution_primary direct
_atom_sites_solution_secondary difmap
_audit_creation_method SHELXL-97
_cell_angle_alpha 90.00
_cell_angle_beta 90.00
_cell_angle_gamma 90.00
_cell_formula_units_Z 4
_cell_length_a 10.483(4)
_cell_length_b 17.586(6)
_cell_length_c 29.606(10)
_cell_measurement_temperature 100(2)
_cell_volume 5458(3)
_computing_cell_refinement 'SMART (BRUKER, V5.054, 1998)'
_computing_data_collection 'ASTRO (BRUKER, V5.007, 1997)'
_computing_data_reduction 'SAINT (BRUKER, V6.01, 1999)'
_computing_molecular_graphics 'SHELXTL (BRUKER, 1998, V5.1)'
_computing_publication_material 'XCIF (Sheldrick and BRUKER, 1997, V5.1)'
_computing_structure_refinement 'SHELXL-97 (Sheldrick, 1997)'
_computing_structure_solution 'SHELXS-97 (Sheldrick, 1990)'
_diffrn_ambient_temperature 100(2)
_diffrn_detector_area_resol_mean 836.6
_diffrn_measured_fraction_theta_full 1.000
_diffrn_measured_fraction_theta_max 1.000
_diffrn_measurement_device_type 'Bruker CCD'
_diffrn_measurement_method '\w, 0.3 deg'
_diffrn_radiation_monochromator graphite
_diffrn_radiation_source 'normal-focus sealed tube'
_diffrn_radiation_type MoK\a
_diffrn_radiation_wavelength 0.71073
_diffrn_reflns_av_R_equivalents 0.2204
_diffrn_reflns_av_sigmaI/netI 0.3303
_diffrn_reflns_limit_h_max 10
_diffrn_reflns_limit_h_min -12
_diffrn_reflns_limit_k_max 20
_diffrn_reflns_limit_k_min -20
_diffrn_reflns_limit_l_max 35
_diffrn_reflns_limit_l_min -31
_diffrn_reflns_number 31075
_diffrn_reflns_theta_full 25.00
_diffrn_reflns_theta_max 25.00
_diffrn_reflns_theta_min 1.35
_diffrn_standards_decay_% <1
_diffrn_standards_interval_count 0
_diffrn_standards_number 0
_exptl_absorpt_coefficient_mu 0.369
_exptl_absorpt_correction_T_max 0.928063
_exptl_absorpt_correction_T_min 0.092365
_exptl_absorpt_correction_type empirical
_exptl_absorpt_process_details SADABS
_exptl_crystal_colour red
_exptl_crystal_density_diffrn 1.192
_exptl_crystal_density_method 'not measured'
_exptl_crystal_description needle
_exptl_crystal_F_000 2108
_exptl_crystal_size_max 0.12
_exptl_crystal_size_mid 0.08
_exptl_crystal_size_min 0.08
_refine_diff_density_max 0.497
_refine_diff_density_min -0.265
_refine_diff_density_rms 0.058
_refine_ls_abs_structure_details 'Flack H D (1983), Acta Cryst. A39, 876-881'
_refine_ls_abs_structure_Flack 0.01(3)
_refine_ls_extinction_method none
_refine_ls_goodness_of_fit_ref 0.674
_refine_ls_hydrogen_treatment constr
_refine_ls_matrix_type full
_refine_ls_number_parameters 628
_refine_ls_number_reflns 9620
_refine_ls_number_restraints 324
_refine_ls_restrained_S_all 0.663
_refine_ls_R_factor_all 0.1706
_refine_ls_R_factor_gt 0.0575
_refine_ls_shift/su_max 0.018
_refine_ls_shift/su_mean 0.001
_refine_ls_structure_factor_coef Fsqd
_refine_ls_weighting_details 'calc w=1/[\s^2^(Fo^2^)+(0.0000P)^2^+0.0000P] where P=(Fo^2^+2Fc^2^)/3'
_refine_ls_weighting_scheme calc
_refine_ls_wR_factor_gt 0.0801
_refine_ls_wR_factor_ref 0.1047
_reflns_number_gt 3734
_reflns_number_total 9620
_reflns_threshold_expression >2sigma(I)
_cod_data_source_file ic702154z-file008.cif
_cod_data_source_block ps115t
_cod_depositor_comments
;
The following automatic conversions were performed:
'_symmetry_cell_setting' value 'Orthorhombic' changed to 'orthorhombic'
according to '/home/saulius/struct/CIF-dictionaries/cif_core.dic'
dictionary named 'cif_core.dic' version 2.4.1 from
2010-06-29.

'_exptl_absorpt_correction_type' value 'Empirical' changed to
'empirical' according to
'/home/saulius/struct/CIF-dictionaries/cif_core.dic' dictionary named
'cif_core.dic' version 2.4.1 from 2010-06-29.

Automatic conversion script
Id: cif_fix_enum 1527 2010-12-29 10:47:43Z saulius 
;
_cod_database_code 4304625

loop_
_symmetry_equiv_pos_as_xyz
'x, y, z'
'-x+1/2, -y, z+1/2'
'-x, y+1/2, -z+1/2'
'x+1/2, -y+1/2, -z'

loop_
_atom_site_label
_atom_site_type_symbol
_atom_site_fract_x
_atom_site_fract_y
_atom_site_fract_z
_atom_site_U_iso_or_equiv
_atom_site_adp_type
_atom_site_occupancy
_atom_site_symmetry_multiplicity
_atom_site_calc_flag
_atom_site_refinement_flags
_atom_site_disorder_assembly
_atom_site_disorder_group
Fe1 Fe 0.24767(11) 0.52169(4) 0.24633(3) 0.0236(2) Uani 1 1 d . . .
Cl1 Cl 0.43996(17) 0.58446(9) 0.24254(6) 0.0312(5) Uani 1 1 d . . .
N1 N 0.1026(5) 0.5889(3) 0.23220(16) 0.0212(14) Uani 1 1 d . . .
N2 N 0.2289(5) 0.5210(3) 0.16212(14) 0.0204(13) Uani 1 1 d . . .
N3 N 0.2262(5) 0.4152(3) 0.22981(15) 0.0226(14) Uani 1 1 d . . .
N4 N 0.2562(5) 0.4766(3) 0.30814(13) 0.0229(11) Uani 1 1 d . . .
N5 N 0.2698(5) 0.8578(2) 0.24187(16) 0.0248(13) Uani 1 1 d . . .
C1 C 0.0857(6) 0.6188(4) 0.1893(2) 0.0227(17) Uani 1 1 d U . .
C2 C 0.1519(6) 0.5887(4) 0.1529(2) 0.0203(17) Uani 1 1 d U . .
C3 C 0.1424(6) 0.6199(3) 0.1104(2) 0.0259(18) Uani 1 1 d U . .
H3 H 0.1911 0.5986 0.0864 0.031 Uiso 1 1 calc R . .
C4 C 0.0641(7) 0.6812(3) 0.1016(2) 0.0275(17) Uani 1 1 d U . .
H4 H 0.0585 0.7020 0.0720 0.033 Uiso 1 1 calc R . .
C5 C -0.0041(6) 0.7108(3) 0.1358(2) 0.0281(18) Uani 1 1 d U . .
H5 H -0.0607 0.7519 0.1302 0.034 Uiso 1 1 calc R . .
C6 C 0.0074(6) 0.6815(3) 0.1799(2) 0.0209(16) Uani 1 1 d U . .
H6 H -0.0388 0.7048 0.2037 0.025 Uiso 1 1 calc R . .
C7 C 0.1523(7) 0.4519(4) 0.1570(2) 0.0234(17) Uani 1 1 d U . .
C8 C 0.1573(6) 0.3969(3) 0.1907(2) 0.0201(16) Uani 1 1 d U . .
C9 C 0.0847(6) 0.3294(3) 0.1843(2) 0.0225(17) Uani 1 1 d U . .
H9 H 0.0839 0.2914 0.2071 0.027 Uiso 1 1 calc R . .
C10 C 0.0150(6) 0.3187(4) 0.1449(2) 0.0254(18) Uani 1 1 d U . .
H10 H -0.0327 0.2733 0.1409 0.030 Uiso 1 1 calc R . .
C11 C 0.0145(6) 0.3732(4) 0.1116(2) 0.0278(18) Uani 1 1 d U . .
H11 H -0.0332 0.3656 0.0848 0.033 Uiso 1 1 calc R . .
C12 C 0.0835(7) 0.4386(4) 0.1176(2) 0.0266(19) Uani 1 1 d U . .
H12 H 0.0843 0.4758 0.0943 0.032 Uiso 1 1 calc R . .
C13 C 0.2595(7) 0.3636(3) 0.26303(17) 0.0189(14) Uani 1 1 d U . .
C14 C 0.2752(6) 0.3971(3) 0.30652(19) 0.0232(17) Uani 1 1 d U . .
C15 C 0.3141(6) 0.3511(3) 0.3429(2) 0.0254(18) Uani 1 1 d U . .
H15 H 0.3247 0.3729 0.3720 0.030 Uiso 1 1 calc R . .
C16 C 0.3374(6) 0.2735(4) 0.3366(2) 0.0271(18) Uani 1 1 d U . .
H16 H 0.3620 0.2427 0.3614 0.032 Uiso 1 1 calc R . .
C17 C 0.3249(6) 0.2422(3) 0.2947(2) 0.0291(18) Uani 1 1 d U . .
H17 H 0.3425 0.1897 0.2906 0.035 Uiso 1 1 calc R . .
C18 C 0.2870(5) 0.2857(3) 0.2581(2) 0.0265(17) Uani 1 1 d U . .
H18 H 0.2794 0.2626 0.2293 0.032 Uiso 1 1 calc R . .
C19 C 0.0109(7) 0.6063(3) 0.2667(2) 0.0224(17) Uani 1 1 d U . .
C20 C -0.1220(7) 0.6013(3) 0.2599(2) 0.0270(17) Uani 1 1 d U . .
H20 H -0.1551 0.5906 0.2307 0.032 Uiso 1 1 calc R . .
C21 C -0.2039(6) 0.6121(3) 0.2959(2) 0.0242(17) Uani 1 1 d U . .
H21 H -0.2931 0.6110 0.2903 0.029 Uiso 1 1 calc R . .
C22 C -0.1624(7) 0.6244(3) 0.3401(2) 0.0218(16) Uani 1 1 d U . .
C23 C -0.0293(7) 0.6291(3) 0.3457(2) 0.0257(18) Uani 1 1 d U . .
H23 H 0.0050 0.6374 0.3750 0.031 Uiso 1 1 calc R . .
C24 C 0.0524(6) 0.6219(3) 0.3092(2) 0.0237(17) Uani 1 1 d U . .
H24 H 0.1414 0.6282 0.3140 0.028 Uiso 1 1 calc R . .
C25 C -0.2531(8) 0.6324(3) 0.37940(19) 0.0277(15) Uani 1 1 d U . .
C26 C -0.3456(6) 0.7000(3) 0.3701(2) 0.039(2) Uani 1 1 d U . .
H26A H -0.2961 0.7465 0.3652 0.059 Uiso 1 1 calc R . .
H26B H -0.4024 0.7069 0.3961 0.059 Uiso 1 1 calc R . .
H26C H -0.3965 0.6890 0.3431 0.059 Uiso 1 1 calc R . .
C27 C -0.1851(7) 0.6483(4) 0.4243(2) 0.047(2) Uani 1 1 d U . .
H27A H -0.1279 0.6059 0.4314 0.071 Uiso 1 1 calc R . .
H27B H -0.2486 0.6538 0.4484 0.071 Uiso 1 1 calc R . .
H27C H -0.1355 0.6953 0.4217 0.071 Uiso 1 1 calc R . .
C28 C -0.3288(7) 0.5584(3) 0.3849(2) 0.039(2) Uani 1 1 d U . .
H28A H -0.3706 0.5457 0.3563 0.059 Uiso 1 1 calc R . .
H28B H -0.3934 0.5650 0.4085 0.059 Uiso 1 1 calc R . .
H28C H -0.2706 0.5172 0.3935 0.059 Uiso 1 1 calc R . .
C29 C 0.3485(6) 0.5176(4) 0.1385(2) 0.0251(16) Uani 1 1 d U . .
C30 C 0.4181(7) 0.5829(4) 0.1305(2) 0.0274(18) Uani 1 1 d U . .
H30 H 0.3902 0.6299 0.1429 0.033 Uiso 1 1 calc R . .
C31 C 0.5281(7) 0.5805(4) 0.1046(2) 0.0306(19) Uani 1 1 d U . .
H31 H 0.5713 0.6269 0.0985 0.037 Uiso 1 1 calc R . .
C32 C 0.5791(6) 0.5128(4) 0.08703(19) 0.0277(17) Uani 1 1 d U . .
C33 C 0.5147(7) 0.4471(4) 0.0992(2) 0.0309(19) Uani 1 1 d U . .
H33 H 0.5483 0.3990 0.0907 0.037 Uiso 1 1 calc R . .
C34 C 0.3991(7) 0.4505(4) 0.1244(2) 0.026(2) Uani 1 1 d U . .
H34 H 0.3561 0.4045 0.1316 0.031 Uiso 1 1 calc R . .
C35 C 0.6934(6) 0.5147(4) 0.0557(2) 0.0320(18) Uani 1 1 d U . .
C36 C 0.8043(6) 0.5568(4) 0.0780(2) 0.041(2) Uani 1 1 d U . .
H36A H 0.8324 0.5287 0.1048 0.062 Uiso 1 1 calc R . .
H36B H 0.7765 0.6078 0.0869 0.062 Uiso 1 1 calc R . .
H36C H 0.8752 0.5609 0.0565 0.062 Uiso 1 1 calc R . .
C37 C 0.6573(7) 0.5569(4) 0.0127(2) 0.052(2) Uani 1 1 d U . .
H37A H 0.7301 0.5572 -0.0080 0.078 Uiso 1 1 calc R . .
H37B H 0.6336 0.6094 0.0202 0.078 Uiso 1 1 calc R . .
H37C H 0.5848 0.5314 -0.0017 0.078 Uiso 1 1 calc R . .
C38 C 0.7335(8) 0.4358(4) 0.0420(2) 0.045(2) Uani 1 1 d U . .
H38A H 0.7548 0.4062 0.0690 0.067 Uiso 1 1 calc R . .
H38B H 0.8085 0.4389 0.0223 0.067 Uiso 1 1 calc R . .
H38C H 0.6635 0.4110 0.0258 0.067 Uiso 1 1 calc R . .
C39 C 0.2601(7) 0.5124(3) 0.35065(18) 0.0209(15) Uani 1 1 d U . .
C40 C 0.1839(6) 0.4908(3) 0.3867(2) 0.0272(17) Uani 1 1 d U . .
H40 H 0.1322 0.4467 0.3842 0.033 Uiso 1 1 calc R . .
C41 C 0.1820(6) 0.5329(4) 0.42620(19) 0.0280(18) Uani 1 1 d U . .
H41 H 0.1291 0.5162 0.4503 0.034 Uiso 1 1 calc R . .
C42 C 0.2532(8) 0.5978(3) 0.43227(18) 0.0291(16) Uani 1 1 d U . .
C43 C 0.3292(6) 0.6175(3) 0.3961(2) 0.0266(18) Uani 1 1 d U . .
H43 H 0.3815 0.6614 0.3989 0.032 Uiso 1 1 calc R . .
C44 C 0.3337(6) 0.5765(3) 0.3556(2) 0.0240(17) Uani 1 1 d U . .
H44 H 0.3874 0.5929 0.3317 0.029 Uiso 1 1 calc R . .
C45 C 0.2498(10) 0.6461(4) 0.4744(2) 0.0444(19) Uani 1 1 d U . .
C46 C 0.3817(7) 0.6601(5) 0.4914(2) 0.078(3) Uani 1 1 d U . .
H46A H 0.3787 0.6963 0.5165 0.118 Uiso 1 1 calc R . .
H46B H 0.4340 0.6812 0.4669 0.118 Uiso 1 1 calc R . .
H46C H 0.4191 0.6121 0.5017 0.118 Uiso 1 1 calc R . .
C47 C 0.1778(10) 0.6125(6) 0.5112(3) 0.123(5) Uani 1 1 d U . .
H47A H 0.2105 0.5614 0.5174 0.185 Uiso 1 1 calc R . .
H47B H 0.0876 0.6094 0.5027 0.185 Uiso 1 1 calc R . .
H47C H 0.1868 0.6441 0.5382 0.185 Uiso 1 1 calc R . .
C48 C 0.1867(9) 0.7238(5) 0.4638(3) 0.101(4) Uani 1 1 d U . .
H48A H 0.0973 0.7158 0.4554 0.151 Uiso 1 1 calc R . .
H48B H 0.2320 0.7482 0.4387 0.151 Uiso 1 1 calc R . .
H48C H 0.1911 0.7565 0.4905 0.151 Uiso 1 1 calc R . .
C49 C 0.1303(6) 0.8646(4) 0.2255(2) 0.031(2) Uani 1 1 d U . .
H49A H 0.0997 0.8130 0.2176 0.037 Uiso 1 1 calc R . .
H49B H 0.0779 0.8828 0.2511 0.037 Uiso 1 1 calc R . .
C50 C 0.1063(6) 0.9151(3) 0.18645(19) 0.0325(19) Uani 1 1 d U . .
H50A H 0.1386 0.9661 0.1931 0.049 Uiso 1 1 calc R . .
H50B H 0.0144 0.9177 0.1806 0.049 Uiso 1 1 calc R . .
H50C H 0.1500 0.8949 0.1598 0.049 Uiso 1 1 calc R . .
C51 C 0.3570(7) 0.8441(3) 0.2020(2) 0.0310(19) Uani 1 1 d U . .
H51A H 0.4463 0.8428 0.2129 0.037 Uiso 1 1 calc R . .
H51B H 0.3492 0.8875 0.1809 0.037 Uiso 1 1 calc R . .
C52 C 0.3299(7) 0.7715(3) 0.17659(19) 0.0333(19) Uani 1 1 d U . .
H52A H 0.3435 0.7279 0.1966 0.050 Uiso 1 1 calc R . .
H52B H 0.3874 0.7678 0.1506 0.050 Uiso 1 1 calc R . .
H52C H 0.2413 0.7718 0.1661 0.050 Uiso 1 1 calc R . .
C53 C 0.2741(7) 0.7931(3) 0.27583(19) 0.0299(19) Uani 1 1 d U . .
H53A H 0.2095 0.8031 0.2995 0.036 Uiso 1 1 calc R . .
H53B H 0.2491 0.7456 0.2602 0.036 Uiso 1 1 calc R . .
C54 C 0.4000(7) 0.7804(4) 0.2983(2) 0.047(2) Uani 1 1 d U . .
H54A H 0.4623 0.7631 0.2759 0.070 Uiso 1 1 calc R . .
H54B H 0.3906 0.7417 0.3219 0.070 Uiso 1 1 calc R . .
H54C H 0.4294 0.8281 0.3119 0.070 Uiso 1 1 calc R . .
C55 C 0.3116(6) 0.9316(3) 0.26356(19) 0.0322(19) Uani 1 1 d U . .
H55A H 0.4047 0.9288 0.2690 0.039 Uiso 1 1 calc R . .
H55B H 0.2968 0.9732 0.2416 0.039 Uiso 1 1 calc R . .
C56 C 0.2479(8) 0.9530(3) 0.30733(18) 0.0406(18) Uani 1 1 d U . .
H56A H 0.1559 0.9586 0.3024 0.061 Uiso 1 1 calc R . .
H56B H 0.2832 1.0011 0.3183 0.061 Uiso 1 1 calc R . .
H56C H 0.2630 0.9130 0.3298 0.061 Uiso 1 1 calc R . .
O1S O 0.4359(6) 0.8097(4) 0.01282(19) 0.086(2) Uani 1 1 d . . .
C1S C 0.5365(11) 0.9248(5) 0.0374(3) 0.113(4) Uani 1 1 d U . .
H1S1 H 0.6081 0.9112 0.0177 0.170 Uiso 1 1 calc R . .
H1S2 H 0.5687 0.9511 0.0642 0.170 Uiso 1 1 calc R . .
H1S3 H 0.4777 0.9582 0.0211 0.170 Uiso 1 1 calc R . .
C2S C 0.4674(11) 0.8538(6) 0.0516(3) 0.098(4) Uani 1 1 d U . .
H2S1 H 0.5221 0.8236 0.0721 0.118 Uiso 1 1 calc R . .
H2S2 H 0.3885 0.8675 0.0680 0.118 Uiso 1 1 calc R . .
C3S C 0.3643(10) 0.7416(6) 0.0212(3) 0.099(4) Uani 1 1 d U . .
H3S1 H 0.2833 0.7549 0.0365 0.119 Uiso 1 1 calc R . .
H3S2 H 0.4136 0.7080 0.0416 0.119 Uiso 1 1 calc R . .
C4S C 0.3354(13) 0.6997(6) -0.0223(4) 0.169(7) Uani 1 1 d U . .
H4S1 H 0.3093 0.7363 -0.0455 0.254 Uiso 1 1 calc R . .
H4S2 H 0.2662 0.6633 -0.0171 0.254 Uiso 1 1 calc R . .
H4S3 H 0.4118 0.6725 -0.0324 0.254 Uiso 1 1 calc R . .

loop_
_atom_site_aniso_label
_atom_site_aniso_U_11
_atom_site_aniso_U_22
_atom_site_aniso_U_33
_atom_site_aniso_U_23
_atom_site_aniso_U_13
_atom_site_aniso_U_12
Fe1 0.0224(5) 0.0222(4) 0.0264(5) -0.0015(5) 0.0015(6) -0.0005(6)
Cl1 0.0299(11) 0.0345(10) 0.0294(11) -0.0005(10) 0.0005(10) -0.0074(9)
N1 0.020(3) 0.026(3) 0.018(3) -0.005(3) 0.006(3) 0.004(3)
N2 0.021(4) 0.015(3) 0.025(3) 0.001(3) 0.007(3) 0.003(3)
N3 0.026(4) 0.024(3) 0.018(3) 0.000(2) -0.002(3) 0.000(3)
N4 0.019(3) 0.026(3) 0.023(3) -0.001(3) -0.008(3) 0.001(4)
N5 0.019(4) 0.022(3) 0.034(3) 0.004(3) 0.003(3) -0.005(3)
C1 0.009(4) 0.023(4) 0.036(4) -0.002(4) -0.003(3) -0.005(3)
C2 0.019(4) 0.019(4) 0.023(4) -0.004(3) 0.003(3) -0.003(4)
C3 0.023(5) 0.022(4) 0.033(5) 0.000(3) 0.003(4) -0.002(4)
C4 0.027(5) 0.031(4) 0.024(4) 0.005(3) 0.010(4) -0.003(4)
C5 0.021(4) 0.016(4) 0.047(5) 0.005(4) 0.001(4) -0.004(4)
C6 0.013(4) 0.023(4) 0.026(4) -0.009(3) 0.004(3) -0.005(3)
C7 0.020(4) 0.023(4) 0.027(4) -0.005(3) 0.001(4) 0.003(3)
C8 0.021(4) 0.012(4) 0.027(4) -0.003(3) 0.001(3) 0.003(3)
C9 0.026(5) 0.017(4) 0.025(4) 0.007(3) 0.007(3) 0.004(3)
C10 0.005(4) 0.032(4) 0.039(5) -0.018(4) -0.009(3) 0.005(3)
C11 0.030(5) 0.034(4) 0.019(4) 0.005(4) 0.002(3) -0.003(4)
C12 0.028(5) 0.023(4) 0.028(4) -0.009(3) -0.001(4) -0.010(4)
C13 0.017(4) 0.012(3) 0.028(4) -0.002(3) 0.005(4) 0.000(4)
C14 0.023(5) 0.023(4) 0.023(4) 0.004(3) 0.003(3) -0.001(3)
C15 0.025(5) 0.028(4) 0.023(4) -0.004(3) 0.002(3) 0.000(3)
C16 0.020(4) 0.027(4) 0.034(5) 0.006(4) -0.006(3) -0.001(3)
C17 0.016(4) 0.021(4) 0.051(5) 0.001(4) -0.003(4) 0.009(3)
C18 0.017(4) 0.025(3) 0.038(4) -0.009(4) -0.007(3) -0.007(3)
C19 0.030(5) 0.017(4) 0.020(4) 0.000(3) 0.004(3) 0.002(3)
C20 0.040(5) 0.020(4) 0.021(4) 0.003(3) -0.001(4) -0.004(3)
C21 0.021(4) 0.027(4) 0.025(4) 0.004(3) 0.000(3) 0.006(3)
C22 0.025(5) 0.015(4) 0.025(4) 0.000(3) 0.007(4) 0.005(3)
C23 0.037(5) 0.027(4) 0.013(4) 0.001(3) 0.003(3) -0.004(4)
C24 0.015(4) 0.016(4) 0.040(4) 0.004(3) -0.004(4) 0.004(3)
C25 0.026(4) 0.025(3) 0.033(4) 0.003(3) 0.007(4) -0.003(4)
C26 0.024(5) 0.042(5) 0.052(5) 0.001(4) 0.010(4) 0.006(4)
C27 0.056(6) 0.053(5) 0.033(5) 0.001(4) 0.012(4) 0.004(4)
C28 0.051(6) 0.028(4) 0.039(5) 0.007(4) 0.013(4) -0.001(4)
C29 0.017(4) 0.030(4) 0.028(4) -0.007(4) 0.002(3) 0.006(4)
C30 0.025(5) 0.023(4) 0.035(4) -0.002(3) 0.015(4) 0.000(4)
C31 0.027(5) 0.034(4) 0.031(4) 0.004(4) 0.000(4) -0.008(4)
C32 0.026(4) 0.036(4) 0.021(4) -0.004(4) 0.001(3) -0.007(4)
C33 0.032(5) 0.031(4) 0.029(4) -0.013(3) -0.002(4) 0.008(4)
C34 0.040(5) 0.018(4) 0.021(4) 0.002(3) -0.004(4) -0.004(4)
C35 0.021(4) 0.040(5) 0.035(4) -0.002(4) 0.002(3) 0.001(4)
C36 0.021(5) 0.061(5) 0.042(5) -0.007(4) 0.007(4) -0.005(4)
C37 0.036(5) 0.085(6) 0.035(5) 0.015(5) 0.010(4) -0.012(5)
C38 0.025(5) 0.069(5) 0.040(4) -0.013(4) 0.015(4) 0.003(5)
C39 0.009(4) 0.030(4) 0.024(3) 0.001(3) 0.006(4) -0.002(4)
C40 0.023(4) 0.022(4) 0.036(4) -0.007(4) -0.004(3) 0.002(3)
C41 0.021(4) 0.044(5) 0.019(4) 0.005(4) 0.004(3) 0.009(4)
C42 0.032(4) 0.034(4) 0.022(4) -0.011(3) 0.002(4) -0.007(5)
C43 0.019(4) 0.025(4) 0.036(4) -0.010(4) 0.000(4) -0.001(3)
C44 0.016(4) 0.021(4) 0.035(4) -0.002(3) 0.005(3) -0.011(4)
C45 0.045(5) 0.058(5) 0.030(4) -0.005(4) -0.004(5) 0.001(6)
C46 0.038(6) 0.136(10) 0.061(6) -0.065(6) -0.012(5) 0.009(6)
C47 0.157(12) 0.155(11) 0.057(7) -0.063(7) 0.057(7) -0.092(9)
C48 0.126(11) 0.108(8) 0.069(7) -0.055(6) -0.037(7) 0.040(8)
C49 0.019(5) 0.041(5) 0.033(5) 0.003(4) 0.007(4) 0.010(4)
C50 0.035(5) 0.028(4) 0.034(4) 0.000(4) -0.010(4) 0.006(4)
C51 0.028(5) 0.033(4) 0.032(4) 0.000(4) 0.009(4) -0.003(4)
C52 0.029(5) 0.039(4) 0.032(5) -0.003(4) 0.001(4) -0.002(4)
C53 0.029(5) 0.022(4) 0.038(4) 0.009(3) 0.002(4) 0.007(4)
C54 0.041(6) 0.049(5) 0.051(5) 0.011(4) 0.008(4) 0.013(4)
C55 0.040(5) 0.015(4) 0.042(5) -0.003(3) -0.004(4) 0.001(3)
C56 0.049(5) 0.037(4) 0.036(4) -0.001(3) 0.001(5) 0.008(5)
O1S 0.092(6) 0.103(5) 0.062(4) -0.002(4) -0.006(4) -0.034(5)
C1S 0.115(11) 0.111(9) 0.114(9) -0.014(8) -0.046(8) 0.028(9)
C2S 0.110(11) 0.121(10) 0.063(7) 0.005(7) -0.035(7) -0.010(8)
C3S 0.072(9) 0.094(8) 0.131(10) 0.075(8) 0.023(7) -0.014(7)
C4S 0.278(19) 0.090(9) 0.140(11) 0.004(9) -0.090(12) -0.060(11)

loop_
_atom_type_symbol
_atom_type_description
_atom_type_scat_dispersion_real
_atom_type_scat_dispersion_imag
_atom_type_scat_source
C C 0.0033 0.0016 'International Tables Vol C Tables 4.2.6.8 and 6.1.1.4'
H H 0.0000 0.0000 'International Tables Vol C Tables 4.2.6.8 and 6.1.1.4'
N N 0.0061 0.0033 'International Tables Vol C Tables 4.2.6.8 and 6.1.1.4'
O O 0.0106 0.0060 'International Tables Vol C Tables 4.2.6.8 and 6.1.1.4'
Cl Cl 0.1484 0.1585 'International Tables Vol C Tables 4.2.6.8 and 6.1.1.4'
Fe Fe 0.3463 0.8444 'International Tables Vol C Tables 4.2.6.8 and 6.1.1.4'

loop_
_geom_angle_atom_site_label_1
_geom_angle_atom_site_label_2
_geom_angle_atom_site_label_3
_geom_angle
_geom_angle_site_symmetry_1
_geom_angle_site_symmetry_3
_geom_angle_publ_flag
N3 Fe1 N1 115.7(2) . . ?
N3 Fe1 N4 81.59(18) . . ?
N1 Fe1 N4 117.9(2) . . ?
N3 Fe1 Cl1 123.38(18) . . ?
N1 Fe1 Cl1 112.20(16) . . ?
N4 Fe1 Cl1 101.30(17) . . ?
N3 Fe1 N2 74.71(17) . . ?
N1 Fe1 N2 74.36(19) . . ?
N4 Fe1 N2 156.29(18) . . ?
Cl1 Fe1 N2 91.29(14) . . ?
C1 N1 C19 119.0(5) . . ?
C1 N1 Fe1 121.4(4) . . ?
C19 N1 Fe1 119.6(4) . . ?
C29 N2 C2 115.1(5) . . ?
C29 N2 C7 113.1(5) . . ?
C2 N2 C7 110.7(5) . . ?
C29 N2 Fe1 114.7(4) . . ?
C2 N2 Fe1 103.0(3) . . ?
C7 N2 Fe1 98.7(3) . . ?
C13 N3 C8 124.6(5) . . ?
C13 N3 Fe1 115.0(3) . . ?
C8 N3 Fe1 119.2(4) . . ?
C39 N4 C14 117.9(4) . . ?
C39 N4 Fe1 130.1(4) . . ?
C14 N4 Fe1 111.6(3) . . ?
C51 N5 C55 107.0(5) . . ?
C51 N5 C53 112.3(5) . . ?
C55 N5 C53 110.7(4) . . ?
C51 N5 C49 109.9(5) . . ?
C55 N5 C49 109.9(5) . . ?
C53 N5 C49 107.0(5) . . ?
N1 C1 C2 120.3(6) . . ?
N1 C1 C6 123.8(6) . . ?
C2 C1 C6 115.9(6) . . ?
C3 C2 C1 121.5(6) . . ?
C3 C2 N2 122.3(6) . . ?
C1 C2 N2 116.2(6) . . ?
C2 C3 C4 121.8(6) . . ?
C2 C3 H3 119.1 . . ?
C4 C3 H3 119.1 . . ?
C5 C4 C3 118.4(6) . . ?
C5 C4 H4 120.8 . . ?
C3 C4 H4 120.8 . . ?
C4 C5 C6 120.7(6) . . ?
C4 C5 H5 119.6 . . ?
C6 C5 H5 119.6 . . ?
C1 C6 C5 121.6(6) . . ?
C1 C6 H6 119.2 . . ?
C5 C6 H6 119.2 . . ?
C8 C7 C12 120.3(6) . . ?
C8 C7 N2 118.8(6) . . ?
C12 C7 N2 120.7(6) . . ?
C7 C8 N3 116.9(5) . . ?
C7 C8 C9 117.6(6) . . ?
N3 C8 C9 125.3(5) . . ?
C10 C9 C8 120.4(6) . . ?
C10 C9 H9 119.8 . . ?
C8 C9 H9 119.8 . . ?
C11 C10 C9 120.7(6) . . ?
C11 C10 H10 119.7 . . ?
C9 C10 H10 119.7 . . ?
C12 C11 C10 119.4(6) . . ?
C12 C11 H11 120.3 . . ?
C10 C11 H11 120.3 . . ?
C11 C12 C7 121.5(6) . . ?
C11 C12 H12 119.2 . . ?
C7 C12 H12 119.2 . . ?
N3 C13 C18 128.1(5) . . ?
N3 C13 C14 113.6(4) . . ?
C18 C13 C14 118.2(5) . . ?
C15 C14 N4 125.7(5) . . ?
C15 C14 C13 119.1(5) . . ?
N4 C14 C13 115.1(5) . . ?
C16 C15 C14 120.6(6) . . ?
C16 C15 H15 119.7 . . ?
C14 C15 H15 119.7 . . ?
C17 C16 C15 120.0(6) . . ?
C17 C16 H16 120.0 . . ?
C15 C16 H16 120.0 . . ?
C16 C17 C18 121.1(6) . . ?
C16 C17 H17 119.5 . . ?
C18 C17 H17 119.5 . . ?
C17 C18 C13 121.1(6) . . ?
C17 C18 H18 119.5 . . ?
C13 C18 H18 119.5 . . ?
C24 C19 C20 117.4(6) . . ?
C24 C19 N1 119.1(6) . . ?
C20 C19 N1 123.2(6) . . ?
C21 C20 C19 119.7(6) . . ?
C21 C20 H20 120.1 . . ?
C19 C20 H20 120.1 . . ?
C20 C21 C22 123.4(6) . . ?
C20 C21 H21 118.3 . . ?
C22 C21 H21 118.3 . . ?
C21 C22 C23 115.5(6) . . ?
C21 C22 C25 122.7(6) . . ?
C23 C22 C25 121.8(6) . . ?
C24 C23 C22 120.9(6) . . ?
C24 C23 H23 119.5 . . ?
C22 C23 H23 119.5 . . ?
C19 C24 C23 122.9(7) . . ?
C19 C24 H24 118.5 . . ?
C23 C24 H24 118.5 . . ?
C22 C25 C28 109.2(5) . . ?
C22 C25 C27 113.1(7) . . ?
C28 C25 C27 107.6(5) . . ?
C22 C25 C26 109.1(5) . . ?
C28 C25 C26 110.1(6) . . ?
C27 C25 C26 107.7(5) . . ?
C25 C26 H26A 109.5 . . ?
C25 C26 H26B 109.5 . . ?
H26A C26 H26B 109.5 . . ?
C25 C26 H26C 109.5 . . ?
H26A C26 H26C 109.5 . . ?
H26B C26 H26C 109.5 . . ?
C25 C27 H27A 109.5 . . ?
C25 C27 H27B 109.5 . . ?
H27A C27 H27B 109.5 . . ?
C25 C27 H27C 109.5 . . ?
H27A C27 H27C 109.5 . . ?
H27B C27 H27C 109.5 . . ?
C25 C28 H28A 109.5 . . ?
C25 C28 H28B 109.5 . . ?
H28A C28 H28B 109.5 . . ?
C25 C28 H28C 109.5 . . ?
H28A C28 H28C 109.5 . . ?
H28B C28 H28C 109.5 . . ?
C34 C29 C30 117.6(6) . . ?
C34 C29 N2 121.7(7) . . ?
C30 C29 N2 120.6(6) . . ?
C29 C30 C31 120.6(6) . . ?
C29 C30 H30 119.7 . . ?
C31 C30 H30 119.7 . . ?
C30 C31 C32 123.2(6) . . ?
C30 C31 H31 118.4 . . ?
C32 C31 H31 118.4 . . ?
C33 C32 C31 115.1(6) . . ?
C33 C32 C35 124.3(6) . . ?
C31 C32 C35 120.5(6) . . ?
C32 C33 C34 121.1(6) . . ?
C32 C33 H33 119.5 . . ?
C34 C33 H33 119.5 . . ?
C29 C34 C33 121.9(6) . . ?
C29 C34 H34 119.0 . . ?
C33 C34 H34 119.0 . . ?
C38 C35 C32 111.4(6) . . ?
C38 C35 C37 107.0(5) . . ?
C32 C35 C37 109.0(6) . . ?
C38 C35 C36 110.5(6) . . ?
C32 C35 C36 110.5(5) . . ?
C37 C35 C36 108.3(6) . . ?
C35 C36 H36A 109.5 . . ?
C35 C36 H36B 109.5 . . ?
H36A C36 H36B 109.5 . . ?
C35 C36 H36C 109.5 . . ?
H36A C36 H36C 109.5 . . ?
H36B C36 H36C 109.5 . . ?
C35 C37 H37A 109.5 . . ?
C35 C37 H37B 109.5 . . ?
H37A C37 H37B 109.5 . . ?
C35 C37 H37C 109.5 . . ?
H37A C37 H37C 109.5 . . ?
H37B C37 H37C 109.5 . . ?
C35 C38 H38A 109.5 . . ?
C35 C38 H38B 109.5 . . ?
H38A C38 H38B 109.5 . . ?
C35 C38 H38C 109.5 . . ?
H38A C38 H38C 109.5 . . ?
H38B C38 H38C 109.5 . . ?
C44 C39 C40 117.8(6) . . ?
C44 C39 N4 118.6(6) . . ?
C40 C39 N4 123.3(6) . . ?
C39 C40 C41 120.8(6) . . ?
C39 C40 H40 119.6 . . ?
C41 C40 H40 119.6 . . ?
C42 C41 C40 123.1(6) . . ?
C42 C41 H41 118.4 . . ?
C40 C41 H41 118.4 . . ?
C41 C42 C43 114.9(5) . . ?
C41 C42 C45 124.2(7) . . ?
C43 C42 C45 120.9(7) . . ?
C42 C43 C44 123.7(6) . . ?
C42 C43 H43 118.1 . . ?
C44 C43 H43 118.1 . . ?
C39 C44 C43 119.7(6) . . ?
C39 C44 H44 120.2 . . ?
C43 C44 H44 120.2 . . ?
C47 C45 C46 107.3(7) . . ?
C47 C45 C42 113.8(7) . . ?
C46 C45 C42 110.5(7) . . ?
C47 C45 C48 106.8(8) . . ?
C46 C45 C48 108.5(7) . . ?
C42 C45 C48 109.8(6) . . ?
C45 C46 H46A 109.5 . . ?
C45 C46 H46B 109.5 . . ?
H46A C46 H46B 109.5 . . ?
C45 C46 H46C 109.5 . . ?
H46A C46 H46C 109.5 . . ?
H46B C46 H46C 109.5 . . ?
C45 C47 H47A 109.5 . . ?
C45 C47 H47B 109.5 . . ?
H47A C47 H47B 109.5 . . ?
C45 C47 H47C 109.5 . . ?
H47A C47 H47C 109.5 . . ?
H47B C47 H47C 109.5 . . ?
C45 C48 H48A 109.5 . . ?
C45 C48 H48B 109.5 . . ?
H48A C48 H48B 109.5 . . ?
C45 C48 H48C 109.5 . . ?
H48A C48 H48C 109.5 . . ?
H48B C48 H48C 109.5 . . ?
C50 C49 N5 116.8(5) . . ?
C50 C49 H49A 108.1 . . ?
N5 C49 H49A 108.1 . . ?
C50 C49 H49B 108.1 . . ?
N5 C49 H49B 108.1 . . ?
H49A C49 H49B 107.3 . . ?
C49 C50 H50A 109.5 . . ?
C49 C50 H50B 109.5 . . ?
H50A C50 H50B 109.5 . . ?
C49 C50 H50C 109.5 . . ?
H50A C50 H50C 109.5 . . ?
H50B C50 H50C 109.5 . . ?
N5 C51 C52 114.2(5) . . ?
N5 C51 H51A 108.7 . . ?
C52 C51 H51A 108.7 . . ?
N5 C51 H51B 108.7 . . ?
C52 C51 H51B 108.7 . . ?
H51A C51 H51B 107.6 . . ?
C51 C52 H52A 109.5 . . ?
C51 C52 H52B 109.5 . . ?
H52A C52 H52B 109.5 . . ?
C51 C52 H52C 109.5 . . ?
H52A C52 H52C 109.5 . . ?
H52B C52 H52C 109.5 . . ?
C54 C53 N5 115.7(6) . . ?
C54 C53 H53A 108.4 . . ?
N5 C53 H53A 108.4 . . ?
C54 C53 H53B 108.4 . . ?
N5 C53 H53B 108.4 . . ?
H53A C53 H53B 107.4 . . ?
C53 C54 H54A 109.5 . . ?
C53 C54 H54B 109.5 . . ?
H54A C54 H54B 109.5 . . ?
C53 C54 H54C 109.5 . . ?
H54A C54 H54C 109.5 . . ?
H54B C54 H54C 109.5 . . ?
C56 C55 N5 116.8(5) . . ?
C56 C55 H55A 108.1 . . ?
N5 C55 H55A 108.1 . . ?
C56 C55 H55B 108.1 . . ?
N5 C55 H55B 108.1 . . ?
H55A C55 H55B 107.3 . . ?
C55 C56 H56A 109.5 . . ?
C55 C56 H56B 109.5 . . ?
H56A C56 H56B 109.5 . . ?
C55 C56 H56C 109.5 . . ?
H56A C56 H56C 109.5 . . ?
H56B C56 H56C 109.5 . . ?
C2S O1S C3S 115.8(8) . . ?
C2S C1S H1S1 109.5 . . ?
C2S C1S H1S2 109.5 . . ?
H1S1 C1S H1S2 109.5 . . ?
C2S C1S H1S3 109.5 . . ?
H1S1 C1S H1S3 109.5 . . ?
H1S2 C1S H1S3 109.5 . . ?
O1S C2S C1S 109.9(8) . . ?
O1S C2S H2S1 109.7 . . ?
C1S C2S H2S1 109.7 . . ?
O1S C2S H2S2 109.7 . . ?
C1S C2S H2S2 109.7 . . ?
H2S1 C2S H2S2 108.2 . . ?
O1S C3S C4S 111.3(8) . . ?
O1S C3S H3S1 109.4 . . ?
C4S C3S H3S1 109.4 . . ?
O1S C3S H3S2 109.4 . . ?
C4S C3S H3S2 109.4 . . ?
H3S1 C3S H3S2 108.0 . . ?
C3S C4S H4S1 109.5 . . ?
C3S C4S H4S2 109.5 . . ?
H4S1 C4S H4S2 109.5 . . ?
C3S C4S H4S3 109.5 . . ?
H4S1 C4S H4S3 109.5 . . ?
H4S2 C4S H4S3 109.5 . . ?

loop_
_geom_bond_atom_site_label_1
_geom_bond_atom_site_label_2
_geom_bond_distance
_geom_bond_site_symmetry_2
_geom_bond_publ_flag
Fe1 N3 1.949(5) . ?
Fe1 N1 1.971(5) . ?
Fe1 N4 1.996(4) . ?
Fe1 Cl1 2.301(2) . ?
Fe1 N2 2.501(4) . ?
N1 C1 1.385(7) . ?
N1 C19 1.434(7) . ?
N2 C29 1.437(7) . ?
N2 C2 1.463(8) . ?
N2 C7 1.466(8) . ?
N3 C13 1.383(6) . ?
N3 C8 1.402(7) . ?
N4 C39 1.407(6) . ?
N4 C14 1.413(6) . ?
N5 C51 1.512(7) . ?
N5 C55 1.513(6) . ?
N5 C53 1.519(6) . ?
N5 C49 1.545(8) . ?
C1 C2 1.387(8) . ?
C1 C6 1.403(8) . ?
C2 C3 1.377(8) . ?
C3 C4 1.380(8) . ?
C3 H3 0.9500 . ?
C4 C5 1.346(8) . ?
C4 H4 0.9500 . ?
C5 C6 1.406(8) . ?
C5 H5 0.9500 . ?
C6 H6 0.9500 . ?
C7 C8 1.391(7) . ?
C7 C12 1.390(8) . ?
C8 C9 1.423(7) . ?
C9 C10 1.388(8) . ?
C9 H9 0.9500 . ?
C10 C11 1.374(8) . ?
C10 H10 0.9500 . ?
C11 C12 1.371(8) . ?
C11 H11 0.9500 . ?
C12 H12 0.9500 . ?
C13 C18 1.407(7) . ?
C13 C14 1.426(7) . ?
C14 C15 1.408(7) . ?
C15 C16 1.399(7) . ?
C15 H15 0.9500 . ?
C16 C17 1.362(8) . ?
C16 H16 0.9500 . ?
C17 C18 1.385(8) . ?
C17 H17 0.9500 . ?
C18 H18 0.9500 . ?
C19 C24 1.360(8) . ?
C19 C20 1.410(8) . ?
C20 C21 1.382(8) . ?
C20 H20 0.9500 . ?
C21 C22 1.395(8) . ?
C21 H21 0.9500 . ?
C22 C23 1.408(9) . ?
C22 C25 1.509(8) . ?
C23 C24 1.386(8) . ?
C23 H23 0.9500 . ?
C24 H24 0.9500 . ?
C25 C28 1.533(8) . ?
C25 C27 1.533(8) . ?
C25 C26 1.559(9) . ?
C26 H26A 0.9800 . ?
C26 H26B 0.9800 . ?
C26 H26C 0.9800 . ?
C27 H27A 0.9800 . ?
C27 H27B 0.9800 . ?
C27 H27C 0.9800 . ?
C28 H28A 0.9800 . ?
C28 H28B 0.9800 . ?
C28 H28C 0.9800 . ?
C29 C34 1.360(8) . ?
C29 C30 1.381(9) . ?
C30 C31 1.385(8) . ?
C30 H30 0.9500 . ?
C31 C32 1.406(8) . ?
C31 H31 0.9500 . ?
C32 C33 1.386(8) . ?
C32 C35 1.515(8) . ?
C33 C34 1.423(9) . ?
C33 H33 0.9500 . ?
C34 H34 0.9500 . ?
C35 C38 1.507(8) . ?
C35 C37 1.522(8) . ?
C35 C36 1.528(8) . ?
C36 H36A 0.9800 . ?
C36 H36B 0.9800 . ?
C36 H36C 0.9800 . ?
C37 H37A 0.9800 . ?
C37 H37B 0.9800 . ?
C37 H37C 0.9800 . ?
C38 H38A 0.9800 . ?
C38 H38B 0.9800 . ?
C38 H38C 0.9800 . ?
C39 C44 1.373(8) . ?
C39 C40 1.386(8) . ?
C40 C41 1.385(7) . ?
C40 H40 0.9500 . ?
C41 C42 1.375(8) . ?
C41 H41 0.9500 . ?
C42 C43 1.378(8) . ?
C42 C45 1.509(8) . ?
C43 C44 1.401(7) . ?
C43 H43 0.9500 . ?
C44 H44 0.9500 . ?
C45 C47 1.450(10) . ?
C45 C46 1.492(11) . ?
C45 C48 1.550(10) . ?
C46 H46A 0.9800 . ?
C46 H46B 0.9800 . ?
C46 H46C 0.9800 . ?
C47 H47A 0.9800 . ?
C47 H47B 0.9800 . ?
C47 H47C 0.9800 . ?
C48 H48A 0.9800 . ?
C48 H48B 0.9800 . ?
C48 H48C 0.9800 . ?
C49 C50 1.480(7) . ?
C49 H49A 0.9900 . ?
C49 H49B 0.9900 . ?
C50 H50A 0.9800 . ?
C50 H50B 0.9800 . ?
C50 H50C 0.9800 . ?
C51 C52 1.509(7) . ?
C51 H51A 0.9900 . ?
C51 H51B 0.9900 . ?
C52 H52A 0.9800 . ?
C52 H52B 0.9800 . ?
C52 H52C 0.9800 . ?
C53 C54 1.495(8) . ?
C53 H53A 0.9900 . ?
C53 H53B 0.9900 . ?
C54 H54A 0.9800 . ?
C54 H54B 0.9800 . ?
C54 H54C 0.9800 . ?
C55 C56 1.505(7) . ?
C55 H55A 0.9900 . ?
C55 H55B 0.9900 . ?
C56 H56A 0.9800 . ?
C56 H56B 0.9800 . ?
C56 H56C 0.9800 . ?
O1S C2S 1.423(9) . ?
O1S C3S 1.434(10) . ?
C1S C2S 1.503(12) . ?
C1S H1S1 0.9800 . ?
C1S H1S2 0.9800 . ?
C1S H1S3 0.9800 . ?
C2S H2S1 0.9900 . ?
C2S H2S2 0.9900 . ?
C3S C4S 1.516(11) . ?
C3S H3S1 0.9900 . ?
C3S H3S2 0.9900 . ?
C4S H4S1 0.9800 . ?
C4S H4S2 0.9800 . ?
C4S H4S3 0.9800 . ?

loop_
_geom_torsion_atom_site_label_1
_geom_torsion_atom_site_label_2
_geom_torsion_atom_site_label_3
_geom_torsion_atom_site_label_4
_geom_torsion
_geom_torsion_site_symmetry_1
_geom_torsion_site_symmetry_2
_geom_torsion_site_symmetry_3
_geom_torsion_site_symmetry_4
_geom_torsion_publ_flag
N3 Fe1 N1 C1 -82.1(5) . . . . ?
N4 Fe1 N1 C1 -176.1(4) . . . . ?
Cl1 Fe1 N1 C1 66.8(5) . . . . ?
N2 Fe1 N1 C1 -18.1(5) . . . . ?
N3 Fe1 N1 C19 96.7(5) . . . . ?
N4 Fe1 N1 C19 2.6(5) . . . . ?
Cl1 Fe1 N1 C19 -114.4(4) . . . . ?
N2 Fe1 N1 C19 160.7(5) . . . . ?
N3 Fe1 N2 C29 -93.2(5) . . . . ?
N1 Fe1 N2 C29 143.9(5) . . . . ?
N4 Fe1 N2 C29 -91.4(7) . . . . ?
Cl1 Fe1 N2 C29 31.2(5) . . . . ?
N3 Fe1 N2 C2 141.0(4) . . . . ?
N1 Fe1 N2 C2 18.0(4) . . . . ?
N4 Fe1 N2 C2 142.7(5) . . . . ?
Cl1 Fe1 N2 C2 -94.7(4) . . . . ?
N3 Fe1 N2 C7 27.3(4) . . . . ?
N1 Fe1 N2 C7 -95.7(4) . . . . ?
N4 Fe1 N2 C7 29.0(7) . . . . ?
Cl1 Fe1 N2 C7 151.6(4) . . . . ?
N1 Fe1 N3 C13 -132.9(5) . . . . ?
N4 Fe1 N3 C13 -16.0(5) . . . . ?
Cl1 Fe1 N3 C13 82.1(5) . . . . ?
N2 Fe1 N3 C13 163.3(5) . . . . ?
N1 Fe1 N3 C8 34.7(5) . . . . ?
N4 Fe1 N3 C8 151.7(5) . . . . ?
Cl1 Fe1 N3 C8 -110.3(4) . . . . ?
N2 Fe1 N3 C8 -29.1(4) . . . . ?
N3 Fe1 N4 C39 -172.9(6) . . . . ?
N1 Fe1 N4 C39 -58.2(7) . . . . ?
Cl1 Fe1 N4 C39 64.6(6) . . . . ?
N2 Fe1 N4 C39 -174.7(5) . . . . ?
N3 Fe1 N4 C14 14.8(5) . . . . ?
N1 Fe1 N4 C14 129.5(4) . . . . ?
Cl1 Fe1 N4 C14 -107.7(4) . . . . ?
N2 Fe1 N4 C14 13.1(8) . . . . ?
C19 N1 C1 C2 -163.6(6) . . . . ?
Fe1 N1 C1 C2 15.1(8) . . . . ?
C19 N1 C1 C6 19.0(9) . . . . ?
Fe1 N1 C1 C6 -162.2(5) . . . . ?
N1 C1 C2 C3 -176.4(6) . . . . ?
C6 C1 C2 C3 1.2(9) . . . . ?
N1 C1 C2 N2 5.3(9) . . . . ?
C6 C1 C2 N2 -177.2(5) . . . . ?
C29 N2 C2 C3 39.3(8) . . . . ?
C7 N2 C2 C3 -90.5(7) . . . . ?
Fe1 N2 C2 C3 164.8(5) . . . . ?
C29 N2 C2 C1 -142.4(6) . . . . ?
C7 N2 C2 C1 87.8(6) . . . . ?
Fe1 N2 C2 C1 -16.8(6) . . . . ?
C1 C2 C3 C4 -1.8(10) . . . . ?
N2 C2 C3 C4 176.5(6) . . . . ?
C2 C3 C4 C5 0.1(10) . . . . ?
C3 C4 C5 C6 2.1(10) . . . . ?
N1 C1 C6 C5 178.5(6) . . . . ?
C2 C1 C6 C5 1.0(9) . . . . ?
C4 C5 C6 C1 -2.7(9) . . . . ?
C29 N2 C7 C8 97.1(7) . . . . ?
C2 N2 C7 C8 -132.0(6) . . . . ?
Fe1 N2 C7 C8 -24.5(6) . . . . ?
C29 N2 C7 C12 -78.1(8) . . . . ?
C2 N2 C7 C12 52.8(8) . . . . ?
Fe1 N2 C7 C12 160.3(6) . . . . ?
C12 C7 C8 N3 -178.6(6) . . . . ?
N2 C7 C8 N3 6.2(9) . . . . ?
C12 C7 C8 C9 -3.1(10) . . . . ?
N2 C7 C8 C9 -178.4(5) . . . . ?
C13 N3 C8 C7 -168.3(6) . . . . ?
Fe1 N3 C8 C7 25.3(7) . . . . ?
C13 N3 C8 C9 16.6(10) . . . . ?
Fe1 N3 C8 C9 -149.8(5) . . . . ?
C7 C8 C9 C10 1.9(9) . . . . ?
N3 C8 C9 C10 176.9(6) . . . . ?
C8 C9 C10 C11 -0.3(10) . . . . ?
C9 C10 C11 C12 -0.1(10) . . . . ?
C10 C11 C12 C7 -1.2(10) . . . . ?
C8 C7 C12 C11 2.9(11) . . . . ?
N2 C7 C12 C11 178.0(6) . . . . ?
C8 N3 C13 C18 31.5(11) . . . . ?
Fe1 N3 C13 C18 -161.6(6) . . . . ?
C8 N3 C13 C14 -153.1(6) . . . . ?
Fe1 N3 C13 C14 13.8(8) . . . . ?
C39 N4 C14 C15 -8.7(10) . . . . ?
Fe1 N4 C14 C15 164.6(5) . . . . ?
C39 N4 C14 C13 175.0(6) . . . . ?
Fe1 N4 C14 C13 -11.7(7) . . . . ?
N3 C13 C14 C15 -177.5(6) . . . . ?
C18 C13 C14 C15 -1.6(10) . . . . ?
N3 C13 C14 N4 -1.0(9) . . . . ?
C18 C13 C14 N4 174.9(6) . . . . ?
N4 C14 C15 C16 -176.0(6) . . . . ?
C13 C14 C15 C16 0.1(10) . . . . ?
C14 C15 C16 C17 1.3(10) . . . . ?
C15 C16 C17 C18 -1.2(10) . . . . ?
C16 C17 C18 C13 -0.3(10) . . . . ?
N3 C13 C18 C17 176.9(7) . . . . ?
C14 C13 C18 C17 1.7(10) . . . . ?
C1 N1 C19 C24 -139.0(6) . . . . ?
Fe1 N1 C19 C24 42.2(7) . . . . ?
C1 N1 C19 C20 47.0(9) . . . . ?
Fe1 N1 C19 C20 -131.8(5) . . . . ?
C24 C19 C20 C21 -0.1(9) . . . . ?
N1 C19 C20 C21 173.9(5) . . . . ?
C19 C20 C21 C22 -3.2(9) . . . . ?
C20 C21 C22 C23 3.1(9) . . . . ?
C20 C21 C22 C25 -177.1(5) . . . . ?
C21 C22 C23 C24 0.0(9) . . . . ?
C25 C22 C23 C24 -179.7(5) . . . . ?
C20 C19 C24 C23 3.3(9) . . . . ?
N1 C19 C24 C23 -171.0(6) . . . . ?
C22 C23 C24 C19 -3.3(10) . . . . ?
C21 C22 C25 C28 62.2(8) . . . . ?
C23 C22 C25 C28 -118.0(7) . . . . ?
C21 C22 C25 C27 -178.0(5) . . . . ?
C23 C22 C25 C27 1.8(8) . . . . ?
C21 C22 C25 C26 -58.2(8) . . . . ?
C23 C22 C25 C26 121.5(7) . . . . ?
C2 N2 C29 C34 -146.3(6) . . . . ?
C7 N2 C29 C34 -17.7(9) . . . . ?
Fe1 N2 C29 C34 94.4(6) . . . . ?
C2 N2 C29 C30 35.7(8) . . . . ?
C7 N2 C29 C30 164.4(6) . . . . ?
Fe1 N2 C29 C30 -83.6(7) . . . . ?
C34 C29 C30 C31 7.1(10) . . . . ?
N2 C29 C30 C31 -174.9(6) . . . . ?
C29 C30 C31 C32 -3.2(11) . . . . ?
C30 C31 C32 C33 -3.1(10) . . . . ?
C30 C31 C32 C35 174.8(6) . . . . ?
C31 C32 C33 C34 5.4(9) . . . . ?
C35 C32 C33 C34 -172.4(6) . . . . ?
C30 C29 C34 C33 -4.8(10) . . . . ?
N2 C29 C34 C33 177.2(6) . . . . ?
C32 C33 C34 C29 -1.6(11) . . . . ?
C33 C32 C35 C38 -3.7(10) . . . . ?
C31 C32 C35 C38 178.5(6) . . . . ?
C33 C32 C35 C37 114.2(8) . . . . ?
C31 C32 C35 C37 -63.6(8) . . . . ?
C33 C32 C35 C36 -126.9(7) . . . . ?
C31 C32 C35 C36 55.3(8) . . . . ?
C14 N4 C39 C44 131.3(6) . . . . ?
Fe1 N4 C39 C44 -40.5(9) . . . . ?
C14 N4 C39 C40 -55.3(9) . . . . ?
Fe1 N4 C39 C40 132.8(5) . . . . ?
C44 C39 C40 C41 0.2(10) . . . . ?
N4 C39 C40 C41 -173.2(6) . . . . ?
C39 C40 C41 C42 0.5(10) . . . . ?
C40 C41 C42 C43 -1.2(10) . . . . ?
C40 C41 C42 C45 178.0(7) . . . . ?
C41 C42 C43 C44 1.2(10) . . . . ?
C45 C42 C43 C44 -178.0(7) . . . . ?
C40 C39 C44 C43 -0.2(10) . . . . ?
N4 C39 C44 C43 173.5(6) . . . . ?
C42 C43 C44 C39 -0.5(10) . . . . ?
C41 C42 C45 C47 8.3(12) . . . . ?
C43 C42 C45 C47 -172.6(8) . . . . ?
C41 C42 C45 C46 129.0(8) . . . . ?
C43 C42 C45 C46 -51.9(9) . . . . ?
C41 C42 C45 C48 -111.4(8) . . . . ?
C43 C42 C45 C48 67.7(11) . . . . ?
C51 N5 C49 C50 -47.6(7) . . . . ?
C55 N5 C49 C50 69.9(6) . . . . ?
C53 N5 C49 C50 -169.8(5) . . . . ?
C55 N5 C51 C52 179.2(5) . . . . ?
C53 N5 C51 C52 57.5(7) . . . . ?
C49 N5 C51 C52 -61.5(6) . . . . ?
C51 N5 C53 C54 63.3(7) . . . . ?
C55 N5 C53 C54 -56.2(7) . . . . ?
C49 N5 C53 C54 -176.0(5) . . . . ?
C51 N5 C55 C56 -173.4(5) . . . . ?
C53 N5 C55 C56 -50.7(7) . . . . ?
C49 N5 C55 C56 67.3(7) . . . . ?
C3S O1S C2S C1S -177.3(8) . . . . ?
C2S O1S C3S C4S 179.5(10) . . . . ?
